data_7702903
loop_
_publ_author_name
'Champion, Martin J. D.'
'Farina, Paolo'
'Levason, William'
'Reid, Gillian'

_publ_section_title
;
 Trivalent scandium, yttrium and lanthanide complexes with thia-oxa and
 selena-oxa macrocycles and crown ether coordination.
;
_journal_issue 36
_journal_name_full 'Dalton transactions (Cambridge, England : 2003)'
_journal_page_first 13179
_journal_page_last 13189
_journal_paper_doi 10.1039/c3dt51405f
_journal_volume 42
_journal_year 2013
_chemical_formula_moiety '(C12 H24 Cl2 O6 Y 1+)3, Cl9 Y2 3-, 1.65(C2 H3 N)'
_chemical_formula_sum 'C39.3 H76.95 Cl15 N1.65 O18 Y5'
_chemical_formula_weight 1836.98
_chemical_name_systematic
; 
 bis(trans-dichloro(1,4,7,10,13,16-hexaoxacyclooctadecane)yttrium(III))-
 (cis-dichloro(1,4,7,10,13,16-hexaoxacyclooctadecane)yttrium(III))
 hexachloro-tri(mu-2-chloro)diyttrium(III) acetonitrile solvate 
;
_space_group_IT_number 2
_space_group_name_Hall '-P 1'
_space_group_name_H-M_alt 'P -1'
_symmetry_cell_setting triclinic
_symmetry_space_group_name_H-M 'P -1'
_atom_sites_solution_hydrogens geom
_atom_sites_solution_primary direct
_atom_sites_solution_secondary difmap
_audit_creation_date 2013-04-04
_audit_creation_method 'SHELXL-97 + hand edit'
_cell_angle_alpha 115.694(3)
_cell_angle_beta 95.928(5)
_cell_angle_gamma 91.6220(10)
_cell_formula_units_Z 2
_cell_length_a 13.174(2)
_cell_length_b 17.299(3)
_cell_length_c 18.224(4)
_cell_measurement_reflns_used 13712
_cell_measurement_temperature 100(2)
_cell_measurement_theta_max 34.7
_cell_measurement_theta_min 2.6
_cell_volume 3710.1(12)
_computing_cell_refinement 'CrystalClear-SM Expert 2.0 r7 (Rigaku, 2011)'
_computing_data_collection 'CrystalClear-SM Expert 2.0 r7 (Rigaku, 2011)'
_computing_data_reduction 'CrystalClear-SM Expert 2.0 r7 (Rigaku, 2011)'
_computing_molecular_graphics 'ORTEP-III (Farrugia, 1997)'
_computing_structure_refinement 'SHELXL-97 (Sheldrick, 2008)'
_computing_structure_solution 'SHELXS-97 (Sheldrick, 1997)'
_diffrn_ambient_temperature 100(2)
_diffrn_detector 'CCD plate'
_diffrn_detector_type 'Rigaku HG Saturn724+ (2x2 bin mode)'
_diffrn_measured_fraction_theta_full 0.997
_diffrn_measured_fraction_theta_max 0.997
_diffrn_measurement_device 'Four-circle \k diffractometer'
_diffrn_measurement_device_type 'Rigaku AFC12 '
_diffrn_measurement_method 'Profile data from \w-scans'
_diffrn_radiation_collimation 'Confocal mirrors, VHF VariMax '
_diffrn_radiation_type MoK\a
_diffrn_radiation_wavelength 0.71073
_diffrn_reflns_av_R_equivalents 0.1446
_diffrn_reflns_av_unetI/netI 0.1279
_diffrn_reflns_limit_h_max 17
_diffrn_reflns_limit_h_min -15
_diffrn_reflns_limit_k_max 22
_diffrn_reflns_limit_k_min -22
_diffrn_reflns_limit_l_max 23
_diffrn_reflns_limit_l_min -23
_diffrn_reflns_number 45947
_diffrn_reflns_theta_full 27.50
_diffrn_reflns_theta_max 27.50
_diffrn_reflns_theta_min 2.51
_diffrn_source 'Rotating anode X-ray tube'
_diffrn_source_type 'Rigaku FR-E+ Superbright'
_diffrn_standards_number 0
_exptl_absorpt_coefficient_mu 4.463
_exptl_absorpt_correction_T_max 1.000
_exptl_absorpt_correction_T_min 0.809
_exptl_absorpt_correction_type multi-scan
_exptl_absorpt_process_details
;Jacobson, R.A. (1998). REQAB. Private communication to the 
 Rigaku Corporation, Tokyo, Japan. 
;
_exptl_crystal_colour colourless
_exptl_crystal_density_diffrn 1.644
_exptl_crystal_density_method 'not measured'
_exptl_crystal_description prism
_exptl_crystal_F_000 1837
_exptl_crystal_size_max 0.10
_exptl_crystal_size_mid 0.07
_exptl_crystal_size_min 0.06
_refine_diff_density_max 3.975
_refine_diff_density_min -1.000
_refine_diff_density_rms 0.173
_refine_ls_extinction_method none
_refine_ls_goodness_of_fit_ref 1.034
_refine_ls_hydrogen_treatment constr
_refine_ls_matrix_type full
_refine_ls_number_parameters 731
_refine_ls_number_reflns 17003
_refine_ls_number_restraints 6
_refine_ls_restrained_S_all 1.034
_refine_ls_R_factor_all 0.0769
_refine_ls_R_factor_gt 0.0647
_refine_ls_shift/su_max 0.008
_refine_ls_shift/su_mean 0.000
_refine_ls_structure_factor_coef Fsqd
_refine_ls_weighting_details 'w=1/[\s^2^(Fo^2^)+(0.0846P)^2^+0.5621P] where P=(Fo^2^+2Fc^2^)/3'
_refine_ls_weighting_scheme calc
_refine_ls_wR_factor_gt 0.1807
_refine_ls_wR_factor_ref 0.1920
_reflns_number_gt 13619
_reflns_number_total 17003
_reflns_threshold_expression I>2\s(I)
_cod_data_source_file c3dt51405f.txt
_cod_data_source_block 13rmjdcj82a
_cod_original_cell_volume 3710.0(12)
_cod_original_formula_sum 'C39.30 H76.95 Cl15 N1.65 O18 Y5'
_cod_database_code 7702903

loop_
_symmetry_equiv_pos_as_xyz
'x, y, z'
'-x, -y, -z'

loop_
_atom_site_label
_atom_site_type_symbol
_atom_site_fract_x
_atom_site_fract_y
_atom_site_fract_z
_atom_site_U_iso_or_equiv
_atom_site_adp_type
_atom_site_occupancy
_atom_site_symmetry_multiplicity
_atom_site_calc_flag
_atom_site_refinement_flags
_atom_site_disorder_assembly
_atom_site_disorder_group
Y1 Y 0.27886(4) 0.25964(3) 0.11484(3) 0.02088(13) Uani 1 1 d . . .
Y2 Y 0.20946(4) 0.83858(3) 0.71860(3) 0.02009(13) Uani 1 1 d . A .
Y3 Y 0.24741(4) 0.83608(3) 0.16135(3) 0.01802(13) Uani 1 1 d . . .
Y4 Y 0.23800(4) 0.20470(3) 0.58870(3) 0.01864(13) Uani 1 1 d . . .
Y5 Y 0.24480(4) 0.40563(3) 0.78456(3) 0.01850(13) Uani 1 1 d . . .
Cl1 Cl 0.10574(12) 0.32643(10) 0.14986(10) 0.0349(3) Uani 1 1 d . . .
Cl2 Cl 0.41623(11) 0.17632(10) 0.02347(9) 0.0315(3) Uani 1 1 d . . .
Cl3 Cl 0.04300(12) 0.90573(11) 0.77184(10) 0.0407(4) Uani 1 1 d . . .
Cl4 Cl 0.33543(13) 0.72371(10) 0.64901(11) 0.0430(4) Uani 1 1 d . . .
Cl5 Cl 0.08536(10) 0.87521(9) 0.09778(9) 0.0274(3) Uani 1 1 d . . .
Cl6 Cl 0.35829(10) 0.92384(9) 0.11047(8) 0.0289(3) Uani 1 1 d . . .
Cl7 Cl 0.25438(14) 0.22228(9) 0.45855(9) 0.0374(4) Uani 1 1 d . . .
Cl8 Cl 0.36162(11) 0.08556(9) 0.56035(9) 0.0302(3) Uani 1 1 d . . .
Cl9 Cl 0.08242(11) 0.09726(9) 0.53679(9) 0.0342(3) Uani 1 1 d . . .
Cl10 Cl 0.23161(11) 0.23448(8) 0.74890(8) 0.0251(3) Uani 1 1 d . . .
Cl11 Cl 0.11629(10) 0.33680(9) 0.64171(8) 0.0272(3) Uani 1 1 d . . .
Cl12 Cl 0.38134(10) 0.33918(8) 0.67438(8) 0.0234(3) Uani 1 1 d . . .
Cl13 Cl 0.09831(11) 0.43667(9) 0.87312(8) 0.0275(3) Uani 1 1 d . . .
Cl14 Cl 0.38678(10) 0.44861(8) 0.90458(8) 0.0255(3) Uani 1 1 d . . .
Cl15 Cl 0.25389(11) 0.55011(8) 0.77870(8) 0.0282(3) Uani 1 1 d . . .
O1 O 0.2203(3) 0.1216(3) 0.1083(3) 0.0357(10) Uani 1 1 d . . .
O2 O 0.2583(3) 0.2628(3) 0.2487(3) 0.0417(11) Uani 1 1 d . . .
O3 O 0.4326(3) 0.3029(3) 0.2183(2) 0.0321(9) Uani 1 1 d . . .
O4 O 0.3734(3) 0.3956(3) 0.1456(3) 0.0339(10) Uani 1 1 d . . .
O5 O 0.2445(3) 0.3186(3) 0.0167(3) 0.0312(9) Uani 1 1 d . . .
O6 O 0.1731(3) 0.1649(3) -0.0104(3) 0.0295(9) Uani 1 1 d . . .
O7 O 0.0941(3) 0.7193(3) 0.6174(3) 0.0327(10) Uani 1 1 d . . .
O8 O 0.1463(4) 0.7392(3) 0.7671(3) 0.0410(11) Uani 1 1 d . . .
O9 O 0.2730(4) 0.8727(3) 0.8600(3) 0.0407(11) Uani 1 1 d . . .
O10 O 0.3824(3) 0.9185(2) 0.7711(2) 0.0299(9) Uani 1 1 d . . .
O11 O 0.2297(3) 0.9842(3) 0.7252(3) 0.0356(10) Uani 1 1 d . . .
O12 O 0.1612(4) 0.8466(3) 0.5916(3) 0.0381(11) Uani 1 1 d . . .
O13 O 0.2428(3) 0.7283(2) 0.0204(2) 0.0226(8) Uani 1 1 d . . .
O14 O 0.1490(3) 0.7040(2) 0.1322(2) 0.0316(10) Uani 1 1 d . . .
O15 O 0.1528(3) 0.8381(2) 0.2710(2) 0.0291(9) Uani 1 1 d . . .
O16 O 0.2422(3) 0.9769(2) 0.2755(2) 0.0242(8) Uani 1 1 d . . .
O17 O 0.3842(3) 0.8699(3) 0.2725(2) 0.0318(10) Uani 1 1 d . . .
O18 O 0.3792(3) 0.7340(2) 0.1379(2) 0.0294(9) Uani 1 1 d . . .
C1 C 0.2160(6) 0.1157(5) 0.1867(5) 0.0471(18) Uani 1 1 d . . .
H1A H 0.1646 0.0691 0.1790 0.056 Uiso 1 1 calc R . .
H1B H 0.2835 0.1035 0.2066 0.056 Uiso 1 1 calc R . .
C2 C 0.1878(6) 0.1971(5) 0.2443(4) 0.0444(17) Uani 1 1 d . . .
H2A H 0.1177 0.2067 0.2264 0.053 Uiso 1 1 calc R . .
H2B H 0.1888 0.1980 0.2990 0.053 Uiso 1 1 calc R . .
C3 C 0.3423(5) 0.2847(5) 0.3136(4) 0.0467(18) Uani 1 1 d . . .
H3A H 0.3754 0.2325 0.3094 0.056 Uiso 1 1 calc R . .
H3B H 0.3180 0.3131 0.3681 0.056 Uiso 1 1 calc R . .
C4 C 0.4145(5) 0.3440(5) 0.3020(4) 0.0398(16) Uani 1 1 d . . .
H4A H 0.3847 0.3995 0.3142 0.048 Uiso 1 1 calc R . .
H4B H 0.4793 0.3552 0.3390 0.048 Uiso 1 1 calc R . .
C5 C 0.5144(5) 0.3472(4) 0.2015(4) 0.0383(15) Uani 1 1 d . . .
H5A H 0.5402 0.3083 0.1500 0.046 Uiso 1 1 calc R . .
H5B H 0.5717 0.3663 0.2468 0.046 Uiso 1 1 calc R . .
C6 C 0.4726(5) 0.4247(4) 0.1934(5) 0.0419(17) Uani 1 1 d . . .
H6A H 0.4668 0.4716 0.2483 0.050 Uiso 1 1 calc R . .
H6B H 0.5185 0.4463 0.1655 0.050 Uiso 1 1 calc R . .
C7 C 0.3522(5) 0.4437(4) 0.0979(4) 0.0356(14) Uani 1 1 d . . .
H7A H 0.4034 0.4342 0.0593 0.043 Uiso 1 1 calc R . .
H7B H 0.3546 0.5060 0.1345 0.043 Uiso 1 1 calc R . .
C8 C 0.2468(5) 0.4108(4) 0.0516(4) 0.0360(15) Uani 1 1 d . . .
H8A H 0.1941 0.4320 0.0891 0.043 Uiso 1 1 calc R . .
H8B H 0.2341 0.4301 0.0079 0.043 Uiso 1 1 calc R . .
C9 C 0.1613(5) 0.2764(4) -0.0478(4) 0.0324(14) Uani 1 1 d . . .
H9A H 0.1641 0.2954 -0.0916 0.039 Uiso 1 1 calc R . .
H9B H 0.0948 0.2897 -0.0261 0.039 Uiso 1 1 calc R . .
C10 C 0.1733(5) 0.1832(4) -0.0802(4) 0.0323(14) Uani 1 1 d . . .
H10A H 0.1159 0.1496 -0.1232 0.039 Uiso 1 1 calc R . .
H10B H 0.2385 0.1692 -0.1039 0.039 Uiso 1 1 calc R . .
C11 C 0.1648(5) 0.0737(4) -0.0344(5) 0.0422(17) Uani 1 1 d . . .
H11A H 0.2290 0.0480 -0.0533 0.051 Uiso 1 1 calc R . .
H11B H 0.1075 0.0443 -0.0789 0.051 Uiso 1 1 calc R . .
C12 C 0.1445(5) 0.0668(4) 0.0443(5) 0.0432(17) Uani 1 1 d . . .
H12A H 0.0755 0.0847 0.0581 0.052 Uiso 1 1 calc R . .
H12B H 0.1481 0.0067 0.0365 0.052 Uiso 1 1 calc R . .
C13A C 0.0946(9) 0.6396(6) 0.6296(7) 0.030(3) Uani 0.570(12) 1 d P A 1
H13C H 0.0386 0.5970 0.5925 0.036 Uiso 0.570(12) 1 calc PR A 1
H13D H 0.1606 0.6136 0.6184 0.036 Uiso 0.570(12) 1 calc PR A 1
C13B C 0.0250(12) 0.6733(10) 0.6469(10) 0.038(4) Uani 0.430(12) 1 d P A 2
H13A H -0.0354 0.7060 0.6650 0.046 Uiso 0.430(12) 1 calc PR A 2
H13B H 0.0009 0.6157 0.6023 0.046 Uiso 0.430(12) 1 calc PR A 2
C14 C 0.0803(5) 0.6653(4) 0.7125(4) 0.0350(14) Uani 1 1 d . A .
H14A H 0.0936 0.6172 0.7269 0.042 Uiso 0.570(12) 1 calc PR A 1
H14B H 0.0083 0.6784 0.7194 0.042 Uiso 0.570(12) 1 calc PR A 1
H14C H 0.1221 0.6155 0.6902 0.042 Uiso 0.430(12) 1 calc PR A 2
H14D H 0.0314 0.6526 0.7443 0.042 Uiso 0.430(12) 1 calc PR A 2
C15 C 0.1554(6) 0.7638(4) 0.8517(4) 0.0420(16) Uani 1 1 d . A .
H15A H 0.0980 0.7988 0.8742 0.050 Uiso 0.570(12) 1 calc PR A 1
H15B H 0.1486 0.7114 0.8605 0.050 Uiso 0.570(12) 1 calc PR A 1
H15C H 0.2010 0.7253 0.8639 0.050 Uiso 0.430(12) 1 calc PR A 2
H15D H 0.0871 0.7542 0.8658 0.050 Uiso 0.430(12) 1 calc PR A 2
C16A C 0.2467(9) 0.8106(8) 0.8952(6) 0.031(3) Uani 0.570(12) 1 d P A 1
H16A H 0.3018 0.7714 0.8897 0.037 Uiso 0.570(12) 1 calc PR A 1
H16B H 0.2393 0.8427 0.9541 0.037 Uiso 0.570(12) 1 calc PR A 1
C16B C 0.1935(12) 0.8500(9) 0.9037(8) 0.029(4) Uani 0.430(12) 1 d P A 2
H16C H 0.2249 0.8552 0.9575 0.035 Uiso 0.430(12) 1 calc PR A 2
H16D H 0.1375 0.8888 0.9128 0.035 Uiso 0.430(12) 1 calc PR A 2
C17 C 0.3740(5) 0.9109(4) 0.9002(4) 0.0352(14) Uani 1 1 d . A .
H17A H 0.4024 0.8829 0.9342 0.042 Uiso 1 1 calc R . .
H17B H 0.3726 0.9732 0.9357 0.042 Uiso 1 1 calc R . .
C18 C 0.4368(5) 0.8958(4) 0.8309(4) 0.0351(14) Uani 1 1 d . A .
H18A H 0.5030 0.9311 0.8532 0.042 Uiso 1 1 calc R . .
H18B H 0.4511 0.8345 0.8043 0.042 Uiso 1 1 calc R . .
C19 C 0.3914(5) 1.0104(4) 0.7958(4) 0.0356(15) Uani 1 1 d . A .
H19A H 0.4636 1.0311 0.8001 0.043 Uiso 1 1 calc R . .
H19B H 0.3666 1.0420 0.8497 0.043 Uiso 1 1 calc R . .
C20 C 0.3285(5) 1.0232(4) 0.7324(4) 0.0372(15) Uani 1 1 d . A .
H20A H 0.3254 1.0854 0.7480 0.045 Uiso 1 1 calc R . .
H20B H 0.3571 0.9962 0.6797 0.045 Uiso 1 1 calc R . .
C21 C 0.1575(6) 0.9954(5) 0.6665(5) 0.061(3) Uani 1 1 d . A .
H21A H 0.1723 1.0524 0.6678 0.073 Uiso 1 1 calc R . .
H21B H 0.0872 0.9925 0.6803 0.073 Uiso 1 1 calc R . .
C22 C 0.1654(7) 0.9258(5) 0.5827(5) 0.057(2) Uani 1 1 d . A .
H22A H 0.1080 0.9249 0.5427 0.069 Uiso 1 1 calc R . .
H22B H 0.2308 0.9344 0.5638 0.069 Uiso 1 1 calc R . .
C23 C 0.0939(9) 0.7780(5) 0.5261(5) 0.075(3) Uani 1 1 d . A .
H23A H 0.0443 0.8050 0.5017 0.090 Uiso 0.570(12) 1 calc PR A 1
H23B H 0.1359 0.7439 0.4829 0.090 Uiso 0.570(12) 1 calc PR A 1
H23C H 0.0221 0.7935 0.5291 0.090 Uiso 0.430(12) 1 calc PR A 2
H23D H 0.1124 0.7703 0.4722 0.090 Uiso 0.430(12) 1 calc PR A 2
C24A C 0.0445(14) 0.7271(13) 0.5432(9) 0.069(5) Uani 0.570(12) 1 d P A 1
H24A H 0.0367 0.6696 0.4956 0.083 Uiso 0.570(12) 1 calc PR A 1
H24B H -0.0249 0.7467 0.5531 0.083 Uiso 0.570(12) 1 calc PR A 1
C24B C 0.1031(10) 0.6995(8) 0.5337(7) 0.018(3) Uani 0.430(12) 1 d P A 2
H24C H 0.0484 0.6555 0.4966 0.021 Uiso 0.430(12) 1 calc PR A 2
H24D H 0.1703 0.6771 0.5194 0.021 Uiso 0.430(12) 1 calc PR A 2
C25 C 0.1575(5) 0.6620(4) -0.0075(4) 0.0294(13) Uani 1 1 d . . .
H25A H 0.1691 0.6138 -0.0600 0.035 Uiso 1 1 calc R . .
H25B H 0.0931 0.6863 -0.0171 0.035 Uiso 1 1 calc R . .
C26 C 0.1479(6) 0.6294(4) 0.0547(4) 0.0390(16) Uani 1 1 d . . .
H26A H 0.0830 0.5929 0.0410 0.047 Uiso 1 1 calc R . .
H26B H 0.2057 0.5949 0.0570 0.047 Uiso 1 1 calc R . .
C27 C 0.1396(5) 0.6861(4) 0.2019(4) 0.0347(14) Uani 1 1 d . . .
H27A H 0.2075 0.6781 0.2254 0.042 Uiso 1 1 calc R . .
H27B H 0.0940 0.6333 0.1854 0.042 Uiso 1 1 calc R . .
C28 C 0.0954(5) 0.7624(5) 0.2629(4) 0.0422(16) Uani 1 1 d . . .
H28A H 0.0224 0.7631 0.2439 0.051 Uiso 1 1 calc R . .
H28B H 0.1000 0.7603 0.3166 0.051 Uiso 1 1 calc R . .
C29 C 0.1304(6) 0.9171(4) 0.3380(4) 0.0442(17) Uani 1 1 d . . .
H29A H 0.1755 0.9279 0.3890 0.053 Uiso 1 1 calc R . .
H29B H 0.0583 0.9132 0.3478 0.053 Uiso 1 1 calc R . .
C30 C 0.1488(4) 0.9878(4) 0.3136(4) 0.0282(13) Uani 1 1 d . . .
H30A H 0.0902 0.9871 0.2747 0.034 Uiso 1 1 calc R . .
H30B H 0.1548 1.0440 0.3627 0.034 Uiso 1 1 calc R . .
C31 C 0.3375(4) 1.0107(4) 0.3299(4) 0.0304(13) Uani 1 1 d . . .
H31A H 0.3252 1.0610 0.3807 0.036 Uiso 1 1 calc R . .
H31B H 0.3871 1.0301 0.3028 0.036 Uiso 1 1 calc R . .
C32 C 0.3809(5) 0.9431(4) 0.3510(4) 0.0349(15) Uani 1 1 d . . .
H32A H 0.4504 0.9628 0.3818 0.042 Uiso 1 1 calc R . .
H32B H 0.3365 0.9284 0.3845 0.042 Uiso 1 1 calc R . .
C33 C 0.4293(6) 0.7960(4) 0.2788(4) 0.0438(18) Uani 1 1 d . . .
H33A H 0.4884 0.8155 0.3226 0.053 Uiso 1 1 calc R . .
H33B H 0.3780 0.7620 0.2914 0.053 Uiso 1 1 calc R . .
C34 C 0.4621(5) 0.7447(4) 0.1991(4) 0.0439(19) Uani 1 1 d . . .
H34A H 0.5229 0.7743 0.1917 0.053 Uiso 1 1 calc R . .
H34B H 0.4804 0.6879 0.1949 0.053 Uiso 1 1 calc R . .
C35 C 0.3983(6) 0.6722(4) 0.0559(4) 0.0433(18) Uani 1 1 d . . .
H35A H 0.3742 0.6131 0.0450 0.052 Uiso 1 1 calc R . .
H35B H 0.4724 0.6739 0.0510 0.052 Uiso 1 1 calc R . .
C36 C 0.3391(5) 0.6990(4) -0.0043(4) 0.0348(15) Uani 1 1 d . . .
H36A H 0.3801 0.7455 -0.0084 0.042 Uiso 1 1 calc R . .
H36B H 0.3279 0.6494 -0.0593 0.042 Uiso 1 1 calc R . .
N1 N 0.4779(12) 0.4717(10) 0.5111(10) 0.075(5) Uiso 0.50 1 d PD . .
C37 C 0.3955(11) 0.4650(11) 0.5297(10) 0.059(4) Uiso 0.50 1 d PD . .
C38 C 0.2956(7) 0.4664(6) 0.5581(6) 0.0128(18) Uiso 0.50 1 d PD . .
N2 N 0.2839(9) 0.7965(7) 0.4289(7) 0.070(3) Uiso 0.67 1 d PD . .
C39 C 0.3499(11) 0.8157(10) 0.4728(9) 0.081(4) Uiso 0.67 1 d PD . .
C40 C 0.4383(13) 0.8520(12) 0.5378(11) 0.099(5) Uiso 0.67 1 d PD . .
N3 N 0.3147(13) 0.5879(11) 0.2877(10) 0.079(5) Uiso 0.48 1 d PD . .
C41 C 0.3665(15) 0.6111(13) 0.3510(11) 0.073(5) Uiso 0.48 1 d PD . .
C42 C 0.4199(15) 0.6130(13) 0.4275(11) 0.072(5) Uiso 0.48 1 d PD . .

loop_
_atom_site_aniso_label
_atom_site_aniso_U_11
_atom_site_aniso_U_22
_atom_site_aniso_U_33
_atom_site_aniso_U_23
_atom_site_aniso_U_13
_atom_site_aniso_U_12
Y1 0.0191(3) 0.0274(3) 0.0236(3) 0.0171(2) 0.0070(2) 0.0027(2)
Y2 0.0186(3) 0.0232(3) 0.0207(3) 0.0120(2) 0.00203(19) 0.0001(2)
Y3 0.0182(3) 0.0185(2) 0.0179(3) 0.0078(2) 0.00522(19) 0.00213(19)
Y4 0.0230(3) 0.0186(2) 0.0145(2) 0.0075(2) 0.00301(19) -0.00096(19)
Y5 0.0220(3) 0.0182(2) 0.0154(2) 0.0076(2) 0.00184(19) 0.00034(19)
Cl1 0.0295(8) 0.0466(9) 0.0393(8) 0.0254(7) 0.0172(6) 0.0133(6)
Cl2 0.0224(7) 0.0409(8) 0.0335(8) 0.0170(7) 0.0091(6) 0.0062(6)
Cl3 0.0231(7) 0.0513(9) 0.0374(9) 0.0089(8) 0.0088(6) 0.0056(7)
Cl4 0.0366(9) 0.0358(8) 0.0462(10) 0.0077(7) 0.0060(7) 0.0126(7)
Cl5 0.0210(7) 0.0318(7) 0.0317(7) 0.0165(6) 0.0011(5) 0.0022(5)
Cl6 0.0262(7) 0.0302(7) 0.0274(7) 0.0094(6) 0.0084(5) -0.0072(5)
Cl7 0.0683(11) 0.0287(7) 0.0182(7) 0.0124(6) 0.0096(7) 0.0010(7)
Cl8 0.0316(8) 0.0280(7) 0.0287(7) 0.0099(6) 0.0053(6) 0.0058(6)
Cl9 0.0314(8) 0.0300(7) 0.0371(8) 0.0127(7) -0.0001(6) -0.0109(6)
Cl10 0.0413(8) 0.0196(6) 0.0171(6) 0.0099(5) 0.0079(5) 0.0013(5)
Cl11 0.0256(7) 0.0274(7) 0.0228(7) 0.0068(6) -0.0033(5) 0.0038(5)
Cl12 0.0231(7) 0.0247(6) 0.0212(6) 0.0088(5) 0.0047(5) -0.0034(5)
Cl13 0.0291(7) 0.0266(7) 0.0275(7) 0.0112(6) 0.0104(5) 0.0018(5)
Cl14 0.0290(7) 0.0264(7) 0.0196(6) 0.0096(5) -0.0015(5) 0.0019(5)
Cl15 0.0366(8) 0.0239(6) 0.0270(7) 0.0146(6) 0.0017(6) 0.0007(5)
O1 0.034(2) 0.036(2) 0.050(3) 0.029(2) 0.013(2) 0.0019(18)
O2 0.031(3) 0.064(3) 0.046(3) 0.038(3) 0.010(2) 0.002(2)
O3 0.033(2) 0.040(2) 0.029(2) 0.020(2) 0.0032(17) 0.0020(18)
O4 0.033(2) 0.035(2) 0.039(2) 0.022(2) -0.0010(19) -0.0056(18)
O5 0.031(2) 0.034(2) 0.035(2) 0.021(2) 0.0062(18) 0.0018(18)
O6 0.026(2) 0.033(2) 0.036(2) 0.0197(19) 0.0061(17) 0.0009(17)
O7 0.035(2) 0.033(2) 0.031(2) 0.0164(19) -0.0041(18) -0.0098(18)
O8 0.059(3) 0.038(2) 0.029(2) 0.020(2) -0.002(2) -0.021(2)
O9 0.044(3) 0.045(3) 0.033(2) 0.020(2) -0.002(2) -0.019(2)
O10 0.029(2) 0.027(2) 0.030(2) 0.0105(18) -0.0022(17) 0.0002(16)
O11 0.026(2) 0.035(2) 0.048(3) 0.025(2) -0.0077(19) -0.0101(17)
O12 0.048(3) 0.036(2) 0.034(2) 0.023(2) -0.011(2) -0.011(2)
O13 0.024(2) 0.0207(18) 0.0202(19) 0.0057(16) 0.0061(15) -0.0012(15)
O14 0.046(3) 0.023(2) 0.026(2) 0.0101(17) 0.0063(18) -0.0083(18)
O15 0.037(2) 0.029(2) 0.024(2) 0.0108(18) 0.0158(17) 0.0009(17)
O16 0.027(2) 0.0247(19) 0.0205(19) 0.0082(16) 0.0067(15) 0.0086(16)
O17 0.038(2) 0.028(2) 0.018(2) 0.0015(17) -0.0065(17) 0.0100(17)
O18 0.029(2) 0.027(2) 0.024(2) 0.0046(17) 0.0003(16) 0.0123(17)
C1 0.045(4) 0.058(4) 0.073(5) 0.055(4) 0.028(4) 0.016(3)
C2 0.045(4) 0.057(4) 0.044(4) 0.035(4) 0.004(3) -0.005(3)
C3 0.044(4) 0.067(5) 0.033(4) 0.027(4) 0.002(3) -0.006(4)
C4 0.034(4) 0.059(4) 0.032(3) 0.024(3) 0.007(3) 0.008(3)
C5 0.026(3) 0.050(4) 0.043(4) 0.025(3) 0.001(3) -0.007(3)
C6 0.033(4) 0.040(4) 0.054(4) 0.024(3) -0.004(3) -0.010(3)
C7 0.038(4) 0.038(3) 0.046(4) 0.033(3) 0.003(3) -0.004(3)
C8 0.045(4) 0.032(3) 0.039(4) 0.022(3) 0.013(3) 0.006(3)
C9 0.027(3) 0.044(4) 0.028(3) 0.017(3) 0.005(2) 0.003(3)
C10 0.026(3) 0.041(3) 0.032(3) 0.017(3) 0.008(2) -0.003(3)
C11 0.035(4) 0.033(3) 0.058(5) 0.019(3) 0.006(3) 0.003(3)
C12 0.036(4) 0.038(4) 0.065(5) 0.031(4) 0.005(3) -0.003(3)
C13A 0.036(7) 0.016(5) 0.033(6) 0.008(4) -0.002(5) -0.007(4)
C13B 0.033(9) 0.031(8) 0.043(9) 0.008(7) 0.014(7) -0.008(7)
C14 0.036(4) 0.034(3) 0.039(4) 0.022(3) -0.001(3) -0.010(3)
C15 0.059(5) 0.037(4) 0.032(3) 0.016(3) 0.009(3) -0.006(3)
C16A 0.034(7) 0.045(7) 0.025(5) 0.026(5) 0.005(4) -0.002(5)
C16B 0.040(9) 0.038(8) 0.024(7) 0.025(6) 0.012(6) 0.012(7)
C17 0.037(4) 0.038(3) 0.033(3) 0.020(3) -0.005(3) 0.002(3)
C18 0.030(3) 0.038(3) 0.039(4) 0.021(3) -0.001(3) 0.004(3)
C19 0.033(3) 0.030(3) 0.047(4) 0.022(3) -0.002(3) -0.010(3)
C20 0.035(4) 0.033(3) 0.047(4) 0.022(3) 0.003(3) -0.009(3)
C21 0.059(5) 0.042(4) 0.089(6) 0.047(4) -0.039(4) -0.014(3)
C22 0.074(6) 0.045(4) 0.060(5) 0.040(4) -0.034(4) -0.025(4)
C23 0.139(9) 0.045(4) 0.037(4) 0.027(4) -0.036(5) -0.046(5)
C24A 0.058(11) 0.098(14) 0.042(8) 0.031(9) -0.026(8) -0.029(10)
C24B 0.006(6) 0.027(6) 0.018(6) 0.010(5) -0.004(5) -0.003(5)
C25 0.034(3) 0.028(3) 0.028(3) 0.013(3) 0.008(2) -0.009(2)
C26 0.058(4) 0.023(3) 0.029(3) 0.006(3) 0.006(3) -0.010(3)
C27 0.047(4) 0.032(3) 0.030(3) 0.019(3) 0.003(3) -0.010(3)
C28 0.042(4) 0.053(4) 0.042(4) 0.030(3) 0.011(3) -0.007(3)
C29 0.052(4) 0.048(4) 0.042(4) 0.024(3) 0.027(3) 0.014(3)
C30 0.026(3) 0.032(3) 0.026(3) 0.010(3) 0.013(2) 0.009(2)
C31 0.029(3) 0.027(3) 0.024(3) 0.002(2) 0.004(2) 0.007(2)
C32 0.038(4) 0.034(3) 0.020(3) 0.000(3) -0.001(2) 0.014(3)
C33 0.051(4) 0.030(3) 0.037(4) 0.006(3) -0.013(3) 0.017(3)
C34 0.032(4) 0.035(3) 0.042(4) 0.000(3) -0.014(3) 0.014(3)
C35 0.047(4) 0.037(4) 0.030(3) -0.001(3) 0.007(3) 0.021(3)
C36 0.027(3) 0.040(3) 0.029(3) 0.005(3) 0.011(2) 0.009(3)

loop_
_atom_type_symbol
_atom_type_description
_atom_type_scat_dispersion_real
_atom_type_scat_dispersion_imag
_atom_type_scat_source
C C 0.0033 0.0016 'International Tables Vol C Tables 4.2.6.8 and 6.1.1.4'
H H 0.0000 0.0000 'International Tables Vol C Tables 4.2.6.8 and 6.1.1.4'
O O 0.0106 0.0060 'International Tables Vol C Tables 4.2.6.8 and 6.1.1.4'
Cl Cl 0.1484 0.1585 'International Tables Vol C Tables 4.2.6.8 and 6.1.1.4'
Y Y -2.7962 3.5667 'International Tables Vol C Tables 4.2.6.8 and 6.1.1.4'
N N 0.0061 0.0033 'International Tables Vol C Tables 4.2.6.8 and 6.1.1.4'

loop_
_geom_angle_atom_site_label_1
_geom_angle_atom_site_label_2
_geom_angle_atom_site_label_3
_geom_angle
_geom_angle_site_symmetry_3
O6 Y1 O5 65.40(14) .
O6 Y1 O1 65.00(15) .
O5 Y1 O1 130.38(15) .
O6 Y1 O4 128.04(14) .
O5 Y1 O4 63.29(14) .
O1 Y1 O4 165.21(15) .
O6 Y1 O2 122.86(15) .
O5 Y1 O2 149.64(15) .
O1 Y1 O2 65.44(16) .
O4 Y1 O2 105.70(15) .
O6 Y1 O3 154.93(14) .
O5 Y1 O3 124.11(14) .
O1 Y1 O3 102.00(15) .
O4 Y1 O3 63.23(14) .
O2 Y1 O3 62.58(14) .
O6 Y1 Cl1 81.58(10) .
O5 Y1 Cl1 77.41(10) .
O1 Y1 Cl1 94.19(11) .
O4 Y1 Cl1 94.85(11) .
O2 Y1 Cl1 75.46(11) .
O3 Y1 Cl1 122.02(11) .
O6 Y1 Cl2 78.57(10) .
O5 Y1 Cl2 85.55(10) .
O1 Y1 Cl2 86.15(11) .
O4 Y1 Cl2 89.84(11) .
O2 Y1 Cl2 123.92(12) .
O3 Y1 Cl2 79.25(10) .
Cl1 Y1 Cl2 157.91(5) .
O12 Y2 O8 129.76(15) .
O12 Y2 O9 163.93(15) .
O8 Y2 O9 65.17(14) .
O12 Y2 O7 64.93(14) .
O8 Y2 O7 65.24(14) .
O9 Y2 O7 130.41(15) .
O12 Y2 O11 64.69(14) .
O8 Y2 O11 151.89(16) .
O9 Y2 O11 99.30(15) .
O7 Y2 O11 125.68(14) .
O12 Y2 O10 104.68(15) .
O8 Y2 O10 122.35(15) .
O9 Y2 O10 64.19(14) .
O7 Y2 O10 151.57(14) .
O11 Y2 O10 62.44(13) .
O12 Y2 Cl3 90.13(13) .
O8 Y2 Cl3 79.23(13) .
O9 Y2 Cl3 87.16(13) .
O7 Y2 Cl3 84.53(11) .
O11 Y2 Cl3 76.61(11) .
O10 Y2 Cl3 123.02(10) .
O12 Y2 Cl4 90.38(12) .
O8 Y2 Cl4 85.38(13) .
O9 Y2 Cl4 97.47(13) .
O7 Y2 Cl4 77.92(11) .
O11 Y2 Cl4 121.04(12) .
O10 Y2 Cl4 75.71(10) .
Cl3 Y2 Cl4 160.35(6) .
O14 Y3 O17 111.09(15) .
O14 Y3 O13 66.78(13) .
O17 Y3 O13 126.95(13) .
O14 Y3 O16 127.86(14) .
O17 Y3 O16 66.44(12) .
O13 Y3 O16 158.55(13) .
O14 Y3 O18 77.62(14) .
O17 Y3 O18 63.22(13) .
O13 Y3 O18 64.90(13) .
O16 Y3 O18 129.28(13) .
O14 Y3 O15 64.09(13) .
O17 Y3 O15 78.39(15) .
O13 Y3 O15 130.39(13) .
O16 Y3 O15 64.63(13) .
O18 Y3 O15 109.68(14) .
O14 Y3 Cl5 85.75(11) .
O17 Y3 Cl5 150.93(10) .
O13 Y3 Cl5 80.99(10) .
O16 Y3 Cl5 84.50(9) .
O18 Y3 Cl5 145.67(10) .
O15 Y3 Cl5 88.94(11) .
O14 Y3 Cl6 148.83(10) .
O17 Y3 Cl6 87.17(12) .
O13 Y3 Cl6 82.05(10) .
O16 Y3 Cl6 82.11(10) .
O18 Y3 Cl6 89.54(11) .
O15 Y3 Cl6 146.70(10) .
Cl5 Y3 Cl6 89.54(5) .
Cl9 Y4 Cl7 98.94(6) .
Cl9 Y4 Cl8 92.33(5) .
Cl7 Y4 Cl8 96.07(5) .
Cl9 Y4 Cl11 90.52(5) .
Cl7 Y4 Cl11 91.11(5) .
Cl8 Y4 Cl11 171.77(5) .
Cl9 Y4 Cl12 166.83(5) .
Cl7 Y4 Cl12 90.04(5) .
Cl8 Y4 Cl12 96.31(5) .
Cl11 Y4 Cl12 79.61(4) .
Cl9 Y4 Cl10 92.87(5) .
Cl7 Y4 Cl10 164.05(5) .
Cl8 Y4 Cl10 94.12(5) .
Cl11 Y4 Cl10 78.02(4) .
Cl12 Y4 Cl10 76.65(4) .
Cl9 Y4 Y5 120.09(4) .
Cl7 Y4 Y5 117.26(4) .
Cl8 Y4 Y5 125.96(4) .
Cl11 Y4 Y5 46.38(3) .
Cl12 Y4 Y5 46.77(3) .
Cl10 Y4 Y5 46.91(3) .
Cl15 Y5 Cl14 95.55(5) .
Cl15 Y5 Cl13 96.09(5) .
Cl14 Y5 Cl13 95.03(5) .
Cl15 Y5 Cl11 89.98(5) .
Cl14 Y5 Cl11 169.37(5) .
Cl13 Y5 Cl11 93.39(5) .
Cl15 Y5 Cl12 93.29(5) .
Cl14 Y5 Cl12 91.16(5) .
Cl13 Y5 Cl12 168.21(4) .
Cl11 Y5 Cl12 79.45(4) .
Cl15 Y5 Cl10 165.58(5) .
Cl14 Y5 Cl10 94.97(4) .
Cl13 Y5 Cl10 92.78(4) .
Cl11 Y5 Cl10 78.14(4) .
Cl12 Y5 Cl10 76.66(4) .
Cl15 Y5 Y4 118.52(4) .
Cl14 Y5 Y4 123.16(4) .
Cl13 Y5 Y4 121.98(4) .
Cl11 Y5 Y4 46.35(3) .
Cl12 Y5 Y4 46.59(3) .
Cl10 Y5 Y4 47.11(3) .
Y5 Cl10 Y4 85.98(4) .
Y4 Cl11 Y5 87.27(4) .
Y4 Cl12 Y5 86.64(4) .
C12 O1 C1 113.6(5) .
C12 O1 Y1 119.9(4) .
C1 O1 Y1 118.0(4) .
C2 O2 C3 112.8(5) .
C2 O2 Y1 114.0(4) .
C3 O2 Y1 123.0(4) .
C4 O3 C5 112.6(5) .
C4 O3 Y1 115.9(4) .
C5 O3 Y1 113.9(4) .
C6 O4 C7 110.0(5) .
C6 O4 Y1 124.7(4) .
C7 O4 Y1 122.8(3) .
C8 O5 C9 113.1(5) .
C8 O5 Y1 115.3(4) .
C9 O5 Y1 116.8(3) .
C10 O6 C11 111.7(5) .
C10 O6 Y1 117.9(3) .
C11 O6 Y1 119.5(4) .
C24B O7 C13B 126.5(8) .
C24B O7 C13A 110.4(7) .
C13B O7 C24A 112.2(9) .
C13A O7 C24A 126.2(9) .
C24B O7 Y2 115.1(6) .
C13B O7 Y2 118.3(6) .
C13A O7 Y2 114.5(5) .
C24A O7 Y2 118.4(7) .
C15 O8 C14 119.4(5) .
C15 O8 Y2 119.3(4) .
C14 O8 Y2 119.8(4) .
C17 O9 C16B 122.3(7) .
C17 O9 C16A 104.8(6) .
C17 O9 Y2 125.2(4) .
C16B O9 Y2 112.5(6) .
C16A O9 Y2 119.7(5) .
C18 O10 C19 112.5(4) .
C18 O10 Y2 111.4(4) .
C19 O10 Y2 118.8(3) .
C20 O11 C21 112.5(5) .
C20 O11 Y2 120.3(4) .
C21 O11 Y2 112.7(4) .
C22 O12 C23 113.2(5) .
C22 O12 Y2 123.9(4) .
C23 O12 Y2 119.8(4) .
C36 O13 C25 115.9(4) .
C36 O13 Y3 115.7(3) .
C25 O13 Y3 114.3(3) .
C26 O14 C27 115.3(4) .
C26 O14 Y3 120.9(4) .
C27 O14 Y3 115.9(3) .
C28 O15 C29 114.3(5) .
C28 O15 Y3 121.4(3) .
C29 O15 Y3 122.7(4) .
C31 O16 C30 116.9(4) .
C31 O16 Y3 114.8(3) .
C30 O16 Y3 114.1(3) .
C32 O17 C33 113.9(4) .
C32 O17 Y3 120.2(3) .
C33 O17 Y3 116.0(3) .
C34 O18 C35 112.0(4) .
C34 O18 Y3 122.5(3) .
C35 O18 Y3 123.2(3) .
C2 C1 O1 106.8(5) .
C2 C1 H1A 110.4 .
O1 C1 H1A 110.4 .
C2 C1 H1B 110.4 .
O1 C1 H1B 110.4 .
H1A C1 H1B 108.6 .
O2 C2 C1 108.7(6) .
O2 C2 H2A 109.9 .
C1 C2 H2A 109.9 .
O2 C2 H2B 109.9 .
C1 C2 H2B 109.9 .
H2A C2 H2B 108.3 .
O2 C3 C4 105.4(6) .
O2 C3 H3A 110.7 .
C4 C3 H3A 110.7 .
O2 C3 H3B 110.7 .
C4 C3 H3B 110.7 .
H3A C3 H3B 108.8 .
O3 C4 C3 106.6(6) .
O3 C4 H4A 110.4 .
C3 C4 H4A 110.4 .
O3 C4 H4B 110.4 .
C3 C4 H4B 110.4 .
H4A C4 H4B 108.6 .
O3 C5 C6 108.0(5) .
O3 C5 H5A 110.1 .
C6 C5 H5A 110.1 .
O3 C5 H5B 110.1 .
C6 C5 H5B 110.1 .
H5A C5 H5B 108.4 .
O4 C6 C5 106.5(5) .
O4 C6 H6A 110.4 .
C5 C6 H6A 110.4 .
O4 C6 H6B 110.4 .
C5 C6 H6B 110.4 .
H6A C6 H6B 108.6 .
O4 C7 C8 106.4(5) .
O4 C7 H7A 110.4 .
C8 C7 H7A 110.4 .
O4 C7 H7B 110.4 .
C8 C7 H7B 110.4 .
H7A C7 H7B 108.6 .
O5 C8 C7 105.8(5) .
O5 C8 H8A 110.6 .
C7 C8 H8A 110.6 .
O5 C8 H8B 110.6 .
C7 C8 H8B 110.6 .
H8A C8 H8B 108.7 .
O5 C9 C10 106.4(5) .
O5 C9 H9A 110.5 .
C10 C9 H9A 110.5 .
O5 C9 H9B 110.5 .
C10 C9 H9B 110.5 .
H9A C9 H9B 108.7 .
O6 C10 C9 104.9(5) .
O6 C10 H10A 110.8 .
C9 C10 H10A 110.8 .
O6 C10 H10B 110.8 .
C9 C10 H10B 110.8 .
H10A C10 H10B 108.8 .
O6 C11 C12 104.1(5) .
O6 C11 H11A 110.9 .
C12 C11 H11A 110.9 .
O6 C11 H11B 110.9 .
C12 C11 H11B 110.9 .
H11A C11 H11B 109.0 .
O1 C12 C11 107.6(5) .
O1 C12 H12A 110.2 .
C11 C12 H12A 110.2 .
O1 C12 H12B 110.2 .
C11 C12 H12B 110.2 .
H12A C12 H12B 108.5 .
C14 C13A O7 105.9(7) .
C14 C13A H13C 110.5 .
O7 C13A H13C 110.6 .
C14 C13A H13D 110.5 .
O7 C13A H13D 110.6 .
H13C C13A H13D 108.7 .
C14 C13B O7 107.4(10) .
C14 C13B H13A 110.2 .
O7 C13B H13A 110.2 .
C14 C13B H13B 110.2 .
O7 C13B H13B 110.2 .
H13A C13B H13B 108.5 .
C13B C14 C13A 46.1(8) .
C13B C14 O8 114.9(8) .
C13A C14 O8 112.1(6) .
C13B C14 H14A 135.1 .
C13A C14 H14A 109.2 .
O8 C14 H14A 109.2 .
C13B C14 H14B 65.0 .
C13A C14 H14B 109.2 .
O8 C14 H14B 109.2 .
H14A C14 H14B 107.9 .
C13B C14 H14C 108.5 .
C13A C14 H14C 66.3 .
O8 C14 H14C 108.5 .
H14A C14 H14C 47.1 .
H14B C14 H14C 140.4 .
C13B C14 H14D 108.5 .
C13A C14 H14D 138.6 .
O8 C14 H14D 108.5 .
H14A C14 H14D 62.7 .
H14B C14 H14D 48.2 .
H14C C14 H14D 107.5 .
C16A C15 O8 114.5(7) .
O8 C15 C16B 116.4(8) .
C16A C15 H15A 108.6 .
O8 C15 H15A 108.6 .
C16B C15 H15A 70.2 .
C16A C15 H15B 108.6 .
O8 C15 H15B 108.6 .
C16B C15 H15B 133.1 .
H15A C15 H15B 107.6 .
C16A C15 H15C 71.1 .
O8 C15 H15C 108.2 .
C16B C15 H15C 108.2 .
H15A C15 H15C 138.9 .
C16A C15 H15D 135.5 .
O8 C15 H15D 108.2 .
C16B C15 H15D 108.2 .
H15B C15 H15D 67.2 .
H15C C15 H15D 107.3 .
C15 C16A O9 107.7(8) .
C15 C16A H16A 110.2 .
O9 C16A H16A 110.2 .
C15 C16A H16B 110.2 .
O9 C16A H16B 110.2 .
H16A C16A H16B 108.5 .
C15 C16B O9 106.2(9) .
C15 C16B H16C 110.5 .
O9 C16B H16C 110.5 .
C15 C16B H16D 110.5 .
O9 C16B H16D 110.5 .
H16C C16B H16D 108.7 .
O9 C17 C18 104.7(5) .
O9 C17 H17A 110.8 .
C18 C17 H17A 110.8 .
O9 C17 H17B 110.8 .
C18 C17 H17B 110.8 .
H17A C17 H17B 108.9 .
O10 C18 C17 110.4(5) .
O10 C18 H18A 109.6 .
C17 C18 H18A 109.6 .
O10 C18 H18B 109.6 .
C17 C18 H18B 109.6 .
H18A C18 H18B 108.1 .
O10 C19 C20 105.9(5) .
O10 C19 H19A 110.6 .
C20 C19 H19A 110.6 .
O10 C19 H19B 110.6 .
C20 C19 H19B 110.6 .
H19A C19 H19B 108.7 .
O11 C20 C19 106.4(5) .
O11 C20 H20A 110.4 .
C19 C20 H20A 110.4 .
O11 C20 H20B 110.4 .
C19 C20 H20B 110.4 .
H20A C20 H20B 108.6 .
O11 C21 C22 108.9(6) .
O11 C21 H21A 109.9 .
C22 C21 H21A 109.9 .
O11 C21 H21B 109.9 .
C22 C21 H21B 109.9 .
H21A C21 H21B 108.3 .
O12 C22 C21 105.2(6) .
O12 C22 H22A 110.7 .
C21 C22 H22A 110.7 .
O12 C22 H22B 110.7 .
C21 C22 H22B 110.7 .
H22A C22 H22B 108.8 .
C24A C23 O12 118.4(9) .
C24B C23 O12 109.8(7) .
C24A C23 H23A 107.7 .
C24B C23 H23A 139.5 .
O12 C23 H23A 107.7 .
C24A C23 H23B 107.7 .
C24B C23 H23B 75.4 .
O12 C23 H23B 107.7 .
H23A C23 H23B 107.1 .
C24A C23 H23C 71.1 .
C24B C23 H23C 109.7 .
O12 C23 H23C 109.7 .
H23B C23 H23C 137.2 .
C24A C23 H23D 129.1 .
C24B C23 H23D 109.7 .
O12 C23 H23D 109.7 .
H23A C23 H23D 70.4 .
H23C C23 H23D 108.2 .
C23 C24A O7 113.2(11) .
C23 C24A H24A 108.9 .
O7 C24A H24A 108.9 .
C23 C24A H24B 108.9 .
O7 C24A H24B 108.9 .
H24A C24A H24B 107.8 .
O7 C24B C23 106.7(9) .
O7 C24B H24C 110.4 .
C23 C24B H24C 110.4 .
O7 C24B H24D 110.4 .
C23 C24B H24D 110.4 .
H24C C24B H24D 108.6 .
O13 C25 C26 110.4(5) .
O13 C25 H25A 109.6 .
C26 C25 H25A 109.6 .
O13 C25 H25B 109.6 .
C26 C25 H25B 109.6 .
H25A C25 H25B 108.1 .
O14 C26 C25 106.5(5) .
O14 C26 H26A 110.4 .
C25 C26 H26A 110.4 .
O14 C26 H26B 110.4 .
C25 C26 H26B 110.4 .
H26A C26 H26B 108.6 .
O14 C27 C28 105.7(5) .
O14 C27 H27A 110.6 .
C28 C27 H27A 110.6 .
O14 C27 H27B 110.6 .
C28 C27 H27B 110.6 .
H27A C27 H27B 108.7 .
O15 C28 C27 107.7(5) .
O15 C28 H28A 110.2 .
C27 C28 H28A 110.2 .
O15 C28 H28B 110.2 .
C27 C28 H28B 110.2 .
H28A C28 H28B 108.5 .
O15 C29 C30 107.0(5) .
O15 C29 H29A 110.3 .
C30 C29 H29A 110.3 .
O15 C29 H29B 110.3 .
C30 C29 H29B 110.3 .
H29A C29 H29B 108.6 .
O16 C30 C29 110.0(5) .
O16 C30 H30A 109.7 .
C29 C30 H30A 109.7 .
O16 C30 H30B 109.7 .
C29 C30 H30B 109.7 .
H30A C30 H30B 108.2 .
O16 C31 C32 110.1(5) .
O16 C31 H31A 109.6 .
C32 C31 H31A 109.6 .
O16 C31 H31B 109.6 .
C32 C31 H31B 109.6 .
H31A C31 H31B 108.2 .
O17 C32 C31 104.7(5) .
O17 C32 H32A 110.8 .
C31 C32 H32A 110.8 .
O17 C32 H32B 110.8 .
C31 C32 H32B 110.8 .
H32A C32 H32B 108.9 .
C34 C33 O17 105.7(6) .
C34 C33 H33A 110.6 .
O17 C33 H33A 110.6 .
C34 C33 H33B 110.6 .
O17 C33 H33B 110.6 .
H33A C33 H33B 108.7 .
O18 C34 C33 107.7(5) .
O18 C34 H34A 110.2 .
C33 C34 H34A 110.2 .
O18 C34 H34B 110.2 .
C33 C34 H34B 110.2 .
H34A C34 H34B 108.5 .
O18 C35 C36 106.2(5) .
O18 C35 H35A 110.5 .
C36 C35 H35A 110.5 .
O18 C35 H35B 110.5 .
C36 C35 H35B 110.5 .
H35A C35 H35B 108.7 .
O13 C36 C35 111.8(5) .
O13 C36 H36A 109.3 .
C35 C36 H36A 109.3 .
O13 C36 H36B 109.3 .
C35 C36 H36B 109.3 .
H36A C36 H36B 107.9 .
C37 N1 N1 132(2) 2_666
N1 C37 C38 174.1(18) .
N2 C39 C40 173.9(19) .
N3 C41 C42 162(2) .

loop_
_geom_bond_atom_site_label_1
_geom_bond_atom_site_label_2
_geom_bond_distance
_geom_bond_site_symmetry_2
Y1 O6 2.409(4) .
Y1 O5 2.426(4) .
Y1 O1 2.438(4) .
Y1 O4 2.438(4) .
Y1 O2 2.460(5) .
Y1 O3 2.474(4) .
Y1 Cl1 2.5988(15) .
Y1 Cl2 2.6103(15) .
Y2 O12 2.401(4) .
Y2 O8 2.412(4) .
Y2 O9 2.428(4) .
Y2 O7 2.431(4) .
Y2 O11 2.475(4) .
Y2 O10 2.498(4) .
Y2 Cl3 2.5896(16) .
Y2 Cl4 2.5974(16) .
Y3 O14 2.413(4) .
Y3 O17 2.419(4) .
Y3 O13 2.426(3) .
Y3 O16 2.431(3) .
Y3 O18 2.448(4) .
Y3 O15 2.451(4) .
Y3 Cl5 2.5708(15) .
Y3 Cl6 2.5834(15) .
Y4 Cl9 2.5317(15) .
Y4 Cl7 2.5480(16) .
Y4 Cl8 2.5703(15) .
Y4 Cl11 2.7091(14) .
Y4 Cl12 2.7218(14) .
Y4 Cl10 2.7468(15) .
Y4 Y5 3.7401(8) .
Y5 Cl15 2.5474(15) .
Y5 Cl14 2.5498(14) .
Y5 Cl13 2.5627(15) .
Y5 Cl11 2.7108(14) .
Y5 Cl12 2.7296(14) .
Y5 Cl10 2.7382(15) .
O1 C12 1.415(8) .
O1 C1 1.481(8) .
O2 C2 1.416(8) .
O2 C3 1.443(8) .
O3 C4 1.426(7) .
O3 C5 1.438(7) .
O4 C6 1.438(7) .
O4 C7 1.455(7) .
O5 C8 1.436(7) .
O5 C9 1.436(7) .
O6 C10 1.439(7) .
O6 C11 1.441(7) .
O7 C24B 1.431(13) .
O7 C13B 1.477(16) .
O7 C13A 1.488(11) .
O7 C24A 1.502(16) .
O8 C15 1.400(8) .
O8 C14 1.426(7) .
O9 C17 1.439(7) .
O9 C16B 1.519(15) .
O9 C16A 1.520(11) .
O10 C18 1.442(7) .
O10 C19 1.450(7) .
O11 C20 1.416(7) .
O11 C21 1.437(8) .
O12 C22 1.447(8) .
O12 C23 1.453(8) .
O13 C36 1.423(6) .
O13 C25 1.463(6) .
O14 C26 1.440(7) .
O14 C27 1.448(7) .
O15 C28 1.435(8) .
O15 C29 1.447(7) .
O16 C31 1.450(7) .
O16 C30 1.453(6) .
O17 C32 1.448(6) .
O17 C33 1.469(7) .
O18 C34 1.424(7) .
O18 C35 1.466(7) .
C1 C2 1.432(10) .
C1 H1A 0.9900 .
C1 H1B 0.9900 .
C2 H2A 0.9900 .
C2 H2B 0.9900 .
C3 C4 1.475(10) .
C3 H3A 0.9900 .
C3 H3B 0.9900 .
C4 H4A 0.9900 .
C4 H4B 0.9900 .
C5 C6 1.522(9) .
C5 H5A 0.9900 .
C5 H5B 0.9900 .
C6 H6A 0.9900 .
C6 H6B 0.9900 .
C7 C8 1.503(9) .
C7 H7A 0.9900 .
C7 H7B 0.9900 .
C8 H8A 0.9900 .
C8 H8B 0.9900 .
C9 C10 1.476(9) .
C9 H9A 0.9900 .
C9 H9B 0.9900 .
C10 H10A 0.9900 .
C10 H10B 0.9900 .
C11 C12 1.539(10) .
C11 H11A 0.9900 .
C11 H11B 0.9900 .
C12 H12A 0.9900 .
C12 H12B 0.9900 .
C13A C14 1.413(13) .
C13A H13C 0.9900 .
C13A H13D 0.9900 .
C13B C14 1.396(18) .
C13B H13A 0.9900 .
C13B H13B 0.9900 .
C14 H14A 0.9900 .
C14 H14B 0.9900 .
C14 H14C 0.9900 .
C14 H14D 0.9900 .
C15 C16A 1.386(13) .
C15 C16B 1.416(16) .
C15 H15A 0.9900 .
C15 H15B 0.9900 .
C15 H15C 0.9900 .
C15 H15D 0.9900 .
C16A H16A 0.9900 .
C16A H16B 0.9900 .
C16B H16C 0.9900 .
C16B H16D 0.9900 .
C17 C18 1.513(9) .
C17 H17A 0.9900 .
C17 H17B 0.9900 .
C18 H18A 0.9900 .
C18 H18B 0.9900 .
C19 C20 1.451(9) .
C19 H19A 0.9900 .
C19 H19B 0.9900 .
C20 H20A 0.9900 .
C20 H20B 0.9900 .
C21 C22 1.496(12) .
C21 H21A 0.9900 .
C21 H21B 0.9900 .
C22 H22A 0.9900 .
C22 H22B 0.9900 .
C23 C24A 1.243(18) .
C23 C24B 1.431(15) .
C23 H23A 0.9900 .
C23 H23B 0.9900 .
C23 H23C 0.9900 .
C23 H23D 0.9900 .
C24A H24A 0.9900 .
C24A H24B 0.9900 .
C24B H24C 0.9900 .
C24B H24D 0.9900 .
C25 C26 1.483(9) .
C25 H25A 0.9900 .
C25 H25B 0.9900 .
C26 H26A 0.9900 .
C26 H26B 0.9900 .
C27 C28 1.492(9) .
C27 H27A 0.9900 .
C27 H27B 0.9900 .
C28 H28A 0.9900 .
C28 H28B 0.9900 .
C29 C30 1.492(9) .
C29 H29A 0.9900 .
C29 H29B 0.9900 .
C30 H30A 0.9900 .
C30 H30B 0.9900 .
C31 C32 1.491(9) .
C31 H31A 0.9900 .
C31 H31B 0.9900 .
C32 H32A 0.9900 .
C32 H32B 0.9900 .
C33 C34 1.455(10) .
C33 H33A 0.9900 .
C33 H33B 0.9900 .
C34 H34A 0.9900 .
C34 H34B 0.9900 .
C35 C36 1.519(9) .
C35 H35A 0.9900 .
C35 H35B 0.9900 .
C36 H36A 0.9900 .
C36 H36B 0.9900 .
N1 C37 1.188(14) .
N1 N1 1.35(3) 2_666
C37 C38 1.461(14) .
N2 C39 1.056(13) .
C39 C40 1.478(15) .
N3 C41 1.174(15) .
C41 C42 1.482(16) .

loop_
_geom_torsion_atom_site_label_1
_geom_torsion_atom_site_label_2
_geom_torsion_atom_site_label_3
_geom_torsion_atom_site_label_4
_geom_torsion
C12 O1 C1 C2 -113.7(6)
Y1 O1 C1 C2 34.5(7)
C3 O2 C2 C1 -93.1(7)
Y1 O2 C2 C1 53.3(7)
O1 C1 C2 O2 -55.4(7)
C2 O2 C3 C4 172.3(6)
Y1 O2 C3 C4 29.2(8)
C5 O3 C4 C3 -170.5(6)
Y1 O3 C4 C3 56.0(6)
O2 C3 C4 O3 -51.4(7)
C4 O3 C5 C6 -78.6(6)
Y1 O3 C5 C6 55.9(6)
C7 O4 C6 C5 -148.9(6)
Y1 O4 C6 C5 13.3(7)
O3 C5 C6 O4 -42.7(7)
C6 O4 C7 C8 -178.7(5)
Y1 O4 C7 C8 18.6(7)
C9 O5 C8 C7 -163.4(5)
Y1 O5 C8 C7 58.7(5)
O4 C7 C8 O5 -46.4(7)
C8 O5 C9 C10 176.6(5)
Y1 O5 C9 C10 -46.1(5)
C11 O6 C10 C9 169.0(5)
Y1 O6 C10 C9 -46.8(5)
O5 C9 C10 O6 57.3(6)
C10 O6 C11 C12 -169.2(5)
Y1 O6 C11 C12 47.3(6)
C1 O1 C12 C11 -174.8(5)
Y1 O1 C12 C11 37.6(6)
O6 C11 C12 O1 -51.2(6)
C24B O7 C13A C14 -177.2(8)
C13B O7 C13A C14 -55.1(11)
C24A O7 C13A C14 -139.9(12)
Y2 O7 C13A C14 51.0(8)
C24B O7 C13B C14 138.2(10)
C13A O7 C13B C14 56.8(11)
C24A O7 C13B C14 176.6(12)
Y2 O7 C13B C14 -39.9(13)
O7 C13B C14 C13A -57.4(9)
O7 C13B C14 O8 40.0(13)
O7 C13A C14 C13B 56.1(10)
O7 C13A C14 O8 -47.8(9)
C15 O8 C14 C13B 140.9(9)
Y2 O8 C14 C13B -24.8(10)
C15 O8 C14 C13A -168.6(7)
Y2 O8 C14 C13A 25.7(8)
C14 O8 C15 C16A 154.9(8)
Y2 O8 C15 C16A -39.3(9)
C14 O8 C15 C16B -160.2(9)
Y2 O8 C15 C16B 5.6(11)
O8 C15 C16A O9 40.1(11)
C16B C15 C16A O9 -62.6(11)
C17 O9 C16A C15 -172.8(8)
C16B O9 C16A C15 62.6(12)
Y2 O9 C16A C15 -26.1(11)
C16A C15 C16B O9 61.7(11)
O8 C15 C16B O9 -35.8(13)
C17 O9 C16B C15 -130.0(8)
C16A O9 C16B C15 -59.5(11)
Y2 O9 C16B C15 50.5(11)
C16B O9 C17 C18 162.0(8)
C16A O9 C17 C18 125.9(7)
Y2 O9 C17 C18 -18.5(6)
C19 O10 C18 C17 80.5(6)
Y2 O10 C18 C17 -55.7(5)
O9 C17 C18 O10 46.9(6)
C18 O10 C19 C20 -176.8(5)
Y2 O10 C19 C20 -44.1(6)
C21 O11 C20 C19 177.4(6)
Y2 O11 C20 C19 -46.1(6)
O10 C19 C20 O11 54.4(7)
C20 O11 C21 C22 85.5(7)
Y2 O11 C21 C22 -54.5(7)
C23 O12 C22 C21 135.3(7)
Y2 O12 C22 C21 -24.8(8)
O11 C21 C22 O12 49.4(8)
C22 O12 C23 C24A -144.9(16)
Y2 O12 C23 C24A 16.1(18)
C22 O12 C23 C24B 173.1(9)
Y2 O12 C23 C24B -25.9(12)
C24B C23 C24A O7 61.3(14)
O12 C23 C24A O7 -26(2)
C24B O7 C24A C23 -69.8(17)
C13B O7 C24A C23 168.1(16)
C13A O7 C24A C23 -144.0(14)
Y2 O7 C24A C23 25(2)
C13B O7 C24B C23 128.9(12)
C13A O7 C24B C23 175.5(9)
C24A O7 C24B C23 51.4(13)
Y2 O7 C24B C23 -53.0(11)
C24A C23 C24B O7 -62.1(13)
O12 C23 C24B O7 48.9(12)
C36 O13 C25 C26 91.9(6)
Y3 O13 C25 C26 -46.5(6)
C27 O14 C26 C25 179.6(5)
Y3 O14 C26 C25 -32.7(7)
O13 C25 C26 O14 49.5(7)
C26 O14 C27 C28 -154.7(5)
Y3 O14 C27 C28 56.0(6)
C29 O15 C28 C27 -170.2(6)
Y3 O15 C28 C27 23.7(7)
O14 C27 C28 O15 -48.2(7)
C28 O15 C29 C30 -150.8(6)
Y3 O15 C29 C30 15.0(7)
C31 O16 C30 C29 -84.2(6)
Y3 O16 C30 C29 53.7(6)
O15 C29 C30 O16 -42.5(7)
C30 O16 C31 C32 91.0(6)
Y3 O16 C31 C32 -46.6(6)
C33 O17 C32 C31 177.4(5)
Y3 O17 C32 C31 -38.1(6)
O16 C31 C32 O17 52.8(6)
C32 O17 C33 C34 -158.8(6)
Y3 O17 C33 C34 55.3(6)
C35 O18 C34 C33 -171.2(6)
Y3 O18 C34 C33 25.4(8)
O17 C33 C34 O18 -48.4(7)
C34 O18 C35 C36 -151.6(6)
Y3 O18 C35 C36 11.7(7)
C25 O13 C36 C35 -87.5(6)
Y3 O13 C36 C35 50.3(6)
O18 C35 C36 O13 -38.2(7)
